data_7206310
loop_
_publ_author_name
'Gonz\'alez-Gonz\'alez, Juan Saulo'
'Mart\'inez-Mart\'inez, Francisco Javier'
'Peraza Campos, Ana Lilia'
'de Jesus Rosales-Hoz, Maria'
'Garc\'ia-B\'aez, Efr\'en V.'
'Padilla-Mart\'inez, Itzia I.'

_publ_section_title
;
 Supramolecular architectures of conformationally controlled
 1,3-phenyl-dioxalamic molecular clefts through hydrogen bonding and
 steric restraints
;
_journal_issue 14
_journal_name_full CrystEngComm
_journal_page_first 4748
_journal_paper_doi 10.1039/c1ce05302g
_journal_volume 13
_journal_year 2011
_chemical_formula_sum 'C21 H32 N4 O8'
_chemical_formula_weight 468.51
_chemical_name_systematic
;
N,N'-Bis-[2-(2-(2-hydroxyethoxy)ethylamino)
oxalyl]-1,3-(2,4,6-trimethyl)phenylenediamine
;
_space_group_IT_number 15
_symmetry_cell_setting monoclinic
_symmetry_Int_Tables_number 15
_symmetry_space_group_name_Hall '-C 2yc'
_symmetry_space_group_name_H-M 'C 1 2/c 1'
_atom_sites_solution_hydrogens geom
_atom_sites_solution_primary direct
_atom_sites_solution_secondary difmap
_audit_creation_method SHELXL-97
_cell_angle_alpha 90.00
_cell_angle_beta 101.828(2)
_cell_angle_gamma 90.00
_cell_formula_units_Z 4
_cell_length_a 11.4567(6)
_cell_length_b 12.9050(7)
_cell_length_c 16.4558(10)
_cell_measurement_reflns_used 600
_cell_measurement_temperature 173(2)
_cell_measurement_theta_max 25
_cell_measurement_theta_min 20
_cell_volume 2381.3(2)
_computing_cell_refinement 'SAINT (Bruker, 2004)'
_computing_data_collection 'APEX II (Bruker, 2004)'
_computing_data_reduction 'SAINT (Bruker, 2004)'
_computing_molecular_graphics 'SHELXTL (Bruker, 2008)'
_computing_publication_material 'SHELXL97 (Sheldrick, 2008) and WINGX-2003 (Farrugia, 1999)'
_computing_structure_refinement 'SHELXL97 (Sheldrick, 2008)'
_computing_structure_solution 'SHELXS97 (Sheldrick, 2008)'
_diffrn_ambient_temperature 173(2)
_diffrn_measured_fraction_theta_full 1.000
_diffrn_measured_fraction_theta_max 1.000
_diffrn_measurement_device 'Bruker APEXII area detector'
_diffrn_measurement_method '\f and \w scans'
_diffrn_radiation_monochromator graphite
_diffrn_radiation_type MoK\a
_diffrn_radiation_wavelength 0.71073
_diffrn_reflns_av_R_equivalents 0.0496
_diffrn_reflns_av_sigmaI/netI 0.1045
_diffrn_reflns_limit_h_max 12
_diffrn_reflns_limit_h_min -13
_diffrn_reflns_limit_k_max 15
_diffrn_reflns_limit_k_min -12
_diffrn_reflns_limit_l_max 19
_diffrn_reflns_limit_l_min -19
_diffrn_reflns_number 7153
_diffrn_reflns_theta_full 25.00
_diffrn_reflns_theta_max 25.00
_diffrn_reflns_theta_min 2.41
_diffrn_standards_decay_% 5
_diffrn_standards_number 0
_exptl_absorpt_coefficient_mu 0.101
_exptl_absorpt_correction_type none
_exptl_absorpt_process_details none
_exptl_crystal_colour colorless
_exptl_crystal_density_diffrn 1.307
_exptl_crystal_density_method 'not measured'
_exptl_crystal_description prism
_exptl_crystal_F_000 1000
_exptl_crystal_size_max 0.35
_exptl_crystal_size_mid 0.30
_exptl_crystal_size_min 0.25
_refine_diff_density_max 0.365
_refine_diff_density_min -0.455
_refine_diff_density_rms 0.078
_refine_ls_extinction_coef 0.061(4)
_refine_ls_extinction_expression Fc^*^=kFc[1+0.001xFc^2^\l^3^/sin(2\q)]^-1/4^
_refine_ls_extinction_method SHELXL
_refine_ls_goodness_of_fit_ref 0.816
_refine_ls_hydrogen_treatment constr
_refine_ls_matrix_type full
_refine_ls_number_parameters 153
_refine_ls_number_reflns 2096
_refine_ls_number_restraints 0
_refine_ls_restrained_S_all 0.816
_refine_ls_R_factor_all 0.1085
_refine_ls_R_factor_gt 0.0677
_refine_ls_shift/su_max 0.000
_refine_ls_shift/su_mean 0.000
_refine_ls_structure_factor_coef Fsqd
_refine_ls_weighting_details 'calc w=1/[\s^2^(Fo^2^)+(0.0936P)^2^+0.0000P] where P=(Fo^2^+2Fc^2^)/3'
_refine_ls_weighting_scheme calc
_refine_ls_wR_factor_gt 0.1568
_refine_ls_wR_factor_ref 0.1703
_reflns_number_gt 985
_reflns_number_total 2096
_reflns_threshold_expression >2sigma(I)
_cod_data_source_file c1ce05302g.txt
_cod_data_source_block srl134
_cod_depositor_comments
;
The following automatic conversions were performed:

'_symmetry_cell_setting' value 'Monoclinic' changed to 'monoclinic'
according to /home/saulius/struct/CIF-dictionaries/cif_core.dic
dictionary named 'cif_core.dic' version 2.4.1 from 2010-06-29.

Automatic conversion script
Id: cif_fix_values 1715 2011-07-08 13:25:40Z adriana 
;
_cod_original_sg_symbol_H-M 'C 2/c'
_cod_database_code 7206310

loop_
_symmetry_equiv_pos_site_id
_symmetry_equiv_pos_as_xyz
1 x,y,z
2 -x,y,1/2-z
3 -x,-y,-z
4 x,-y,1/2+z
5 1/2+x,1/2+y,z
6 1/2-x,1/2+y,1/2-z
7 1/2-x,1/2-y,-z
8 1/2+x,1/2-y,1/2+z

loop_
_atom_site_aniso_label
_atom_site_aniso_U_11
_atom_site_aniso_U_22
_atom_site_aniso_U_33
_atom_site_aniso_U_23
_atom_site_aniso_U_13
_atom_site_aniso_U_12
O8 0.0400(13) 0.0866(19) 0.0546(16) -0.0171(13) 0.0160(12) -0.0073(12)
O9 0.0381(13) 0.0850(19) 0.0688(18) -0.0173(14) 0.0161(12) -0.0021(12)
O13 0.0437(15) 0.090(2) 0.111(2) -0.0289(18) 0.0041(14) -0.0165(14)
O16 0.0491(15) 0.110(2) 0.0556(17) 0.0057(15) 0.0090(12) 0.0121(13)
N7 0.0289(14) 0.0572(18) 0.0423(17) -0.0068(14) 0.0100(11) -0.0029(12)
N10 0.0307(16) 0.104(3) 0.081(2) -0.041(2) 0.0108(15) -0.0111(16)
C1 0.0302(16) 0.045(2) 0.0397(19) -0.0027(15) 0.0085(13) -0.0029(15)
C2 0.029(2) 0.045(3) 0.038(3) 0.0000 0.0054(18) 0.0000
C5 0.059(3) 0.032(3) 0.065(3) 0.0000 0.014(2) 0.0000
C6 0.0406(19) 0.052(2) 0.050(2) 0.0049(17) 0.0105(15) 0.0065(17)
C8 0.0337(17) 0.050(2) 0.048(2) -0.0002(17) 0.0095(15) 0.0011(15)
C9 0.0328(17) 0.060(2) 0.054(2) -0.0093(18) 0.0089(16) -0.0016(16)
C11 0.044(3) 0.129(4) 0.161(5) -0.082(4) 0.023(3) -0.017(3)
C12 0.048(3) 0.137(5) 0.161(5) -0.059(4) 0.029(3) -0.021(3)
C14 0.060(3) 0.087(3) 0.070(3) 0.002(2) -0.003(2) 0.006(2)
C15 0.067(3) 0.070(3) 0.073(3) 0.004(2) 0.011(2) -0.010(2)
C17 0.039(3) 0.045(3) 0.066(3) 0.0000 0.005(2) 0.0000
C18 0.053(2) 0.062(3) 0.100(3) 0.016(2) 0.013(2) 0.0177(19)

loop_
_atom_site_label
_atom_site_type_symbol
_atom_site_thermal_displace_type
_atom_site_fract_x
_atom_site_fract_y
_atom_site_fract_z
_atom_site_occupancy
_atom_site_U_iso_or_equiv
_atom_site_calc_flag
_atom_site_refinement_flags
O8 O Uani 0.30852(18) 0.31694(19) 0.08209(14) 1.000 0.0595(9) . .
O9 O Uani 0.05274(18) 0.33499(19) 0.16540(15) 1.000 0.0632(10) . .
O13 O Uani -0.1931(2) 0.1218(2) -0.04894(18) 1.000 0.0832(11) . .
O16 O Uani -0.3645(2) 0.0345(2) -0.18371(15) 1.000 0.0718(10) . .
N7 N Uani 0.28191(19) 0.3920(2) 0.20127(15) 1.000 0.0424(9) . .
N10 N Uani 0.0752(2) 0.2662(3) 0.0438(2) 1.000 0.0720(13) . .
C1 C Uani 0.3948(2) 0.4443(2) 0.22548(18) 1.000 0.0381(11) . .
C2 C Uani 0.50000 0.3872(3) 0.25000 1.000 0.0375(16) . .
C5 C Uani 0.50000 0.6029(3) 0.25000 1.000 0.0518(17) . .
C6 C Uani 0.3931(3) 0.5520(3) 0.22362(19) 1.000 0.0474(11) . .
C8 C Uani 0.2463(3) 0.3403(2) 0.1316(2) 1.000 0.0437(11) . .
C9 C Uani 0.1141(3) 0.3126(3) 0.1152(2) 1.000 0.0489(11) . .
C11 C Uani -0.0509(3) 0.2418(4) 0.0095(3) 1.000 0.111(2) . .
C12 C Uani -0.0703(3) 0.1416(4) -0.0123(3) 1.000 0.114(3) . .
C14 C Uani -0.2079(3) 0.0153(3) -0.0654(3) 1.000 0.0747(17) . .
C15 C Uani -0.3328(3) -0.0066(3) -0.1028(2) 1.000 0.0705(17) . .
C17 C Uani 0.50000 0.2712(3) 0.25000 1.000 0.0508(17) . .
C18 C Uani 0.2799(3) 0.6116(3) 0.1924(3) 1.000 0.0721(16) . .
H5 H Uiso 0.50000 0.67494 0.25000 1.000 0.0620 . .
H7 H Uiso 0.23383 0.39482 0.23507 1.000 0.0509 . .
H10 H Uiso 0.12691 0.24885 0.01505 1.000 0.0862 . .
H11A H Uiso -0.09767 0.25924 0.05050 1.000 0.1332 . .
H11B H Uiso -0.07862 0.28487 -0.03891 1.000 0.1332 . .
H12A H Uiso -0.04667 0.09839 0.03659 1.000 0.1370 . .
H12B H Uiso -0.02110 0.12293 -0.05147 1.000 0.1370 . .
H14A H Uiso -0.18463 -0.02349 -0.01413 1.000 0.0896 . .
H14B H Uiso -0.15731 -0.00612 -0.10289 1.000 0.0896 . .
H15A H Uiso -0.34537 -0.08098 -0.10488 1.000 0.0844 . .
H15B H Uiso -0.38375 0.02309 -0.06853 1.000 0.0844 . .
H16 H Uiso -0.42176 0.07579 -0.18627 1.000 0.1076 . .
H17A H Uiso 0.45134 0.24643 0.28694 0.500 0.0609 . .
H17B H Uiso 0.58010 0.24643 0.26820 0.500 0.0609 . .
H17C H Uiso 0.46856 0.24643 0.19486 0.500 0.0609 . .
H18A H Uiso 0.24437 0.58862 0.13737 1.000 0.1080 . .
H18B H Uiso 0.29781 0.68422 0.19113 1.000 0.1080 . .
H18C H Uiso 0.22537 0.60011 0.22860 1.000 0.1080 . .

loop_
_atom_type_symbol
_atom_type_description
_atom_type_scat_dispersion_real
_atom_type_scat_dispersion_imag
_atom_type_scat_source
C C 0.0033 0.0016 'International Tables Vol C Tables 4.2.6.8 and 6.1.1.4'
H H 0.0000 0.0000 'International Tables Vol C Tables 4.2.6.8 and 6.1.1.4'
N N 0.0061 0.0033 'International Tables Vol C Tables 4.2.6.8 and 6.1.1.4'
O O 0.0106 0.0060 'International Tables Vol C Tables 4.2.6.8 and 6.1.1.4'

loop_
_geom_angle_atom_site_label_1
_geom_angle_atom_site_label_2
_geom_angle_atom_site_label_3
_geom_angle
_geom_angle_site_symmetry_1
_geom_angle_site_symmetry_2
_geom_angle_site_symmetry_3
_geom_angle_publ_flag
C12 O13 C14 108.9(3) . . . yes
C15 O16 H16 109.00 . . . no
C1 N7 C8 125.3(3) . . . yes
C9 N10 C11 124.5(3) . . . yes
C8 N7 H7 117.00 . . . no
C1 N7 H7 117.00 . . . no
C9 N10 H10 118.00 . . . no
C11 N10 H10 118.00 . . . no
N7 C1 C2 120.3(2) . . . yes
C2 C1 C6 122.7(3) . . . no
N7 C1 C6 117.0(2) . . . yes
C1 C2 C1 116.5(3) . . 2_655 no
C1 C2 C17 121.77(17) . . . no
C1 C2 C17 121.77(17) 2_655 . . no
C6 C5 C6 123.1(4) . . 2_655 no
C1 C6 C5 117.5(3) . . . no
C5 C6 C18 120.8(3) . . . no
C1 C6 C18 121.7(3) . . . no
O8 C8 C9 121.1(3) . . . yes
N7 C8 C9 113.1(3) . . . yes
O8 C8 N7 125.8(3) . . . yes
O9 C9 C8 120.8(3) . . . yes
N10 C9 C8 114.1(3) . . . yes
O9 C9 N10 125.1(3) . . . yes
N10 C11 C12 113.7(4) . . . yes
O13 C12 C11 112.1(4) . . . yes
O13 C14 C15 109.8(3) . . . yes
O16 C15 C14 111.4(3) . . . yes
C6 C5 H5 118.00 . . . no
C6 C5 H5 118.00 2_655 . . no
N10 C11 H11A 109.00 . . . no
N10 C11 H11B 109.00 . . . no
C12 C11 H11A 109.00 . . . no
C12 C11 H11B 109.00 . . . no
H11A C11 H11B 108.00 . . . no
O13 C12 H12A 109.00 . . . no
O13 C12 H12B 109.00 . . . no
C11 C12 H12A 109.00 . . . no
C11 C12 H12B 109.00 . . . no
H12A C12 H12B 108.00 . . . no
O13 C14 H14A 110.00 . . . no
O13 C14 H14B 110.00 . . . no
C15 C14 H14A 110.00 . . . no
C15 C14 H14B 110.00 . . . no
H14A C14 H14B 108.00 . . . no
O16 C15 H15A 109.00 . . . no
O16 C15 H15B 109.00 . . . no
C14 C15 H15A 109.00 . . . no
C14 C15 H15B 109.00 . . . no
H15A C15 H15B 108.00 . . . no
C2 C17 H17A 109.00 . . . no
C2 C17 H17B 109.00 . . . no
C2 C17 H17C 109.00 . . . no
C2 C17 H17A 109.00 . . 2_655 no
C2 C17 H17B 109.00 . . 2_655 no
C2 C17 H17C 109.00 . . 2_655 no
H17A C17 H17B 109.00 . . . no
H17A C17 H17C 109.00 . . . no
H17A C17 H17A 141.00 . . 2_655 no
H17A C17 H17B 56.00 . . 2_655 no
H17A C17 H17C 56.00 . . 2_655 no
H17B C17 H17C 109.00 . . . no
H17A C17 H17B 56.00 2_655 . . no
H17B C17 H17B 141.00 . . 2_655 no
H17B C17 H17C 56.00 . . 2_655 no
H17A C17 H17C 56.00 2_655 . . no
H17B C17 H17C 56.00 2_655 . . no
H17C C17 H17C 141.00 . . 2_655 no
H17A C17 H17B 109.00 2_655 . 2_655 no
H17A C17 H17C 109.00 2_655 . 2_655 no
H17B C17 H17C 109.00 2_655 . 2_655 no
C6 C18 H18A 109.00 . . . no
C6 C18 H18B 109.00 . . . no
C6 C18 H18C 110.00 . . . no
H18A C18 H18B 109.00 . . . no
H18A C18 H18C 109.00 . . . no
H18B C18 H18C 109.00 . . . no

loop_
_geom_bond_atom_site_label_1
_geom_bond_atom_site_label_2
_geom_bond_distance
_geom_bond_site_symmetry_1
_geom_bond_site_symmetry_2
_geom_bond_publ_flag
O8 C8 1.225(4) . . yes
O9 C9 1.224(4) . . yes
O13 C12 1.435(5) . . yes
O13 C14 1.404(5) . . yes
O16 C15 1.410(4) . . yes
O16 H16 0.8400 . . no
N7 C8 1.317(4) . . yes
N7 C1 1.441(3) . . yes
N10 C9 1.313(5) . . yes
N10 C11 1.473(5) . . yes
N7 H7 0.8600 . . no
N10 H10 0.8600 . . no
C1 C2 1.400(3) . . no
C1 C6 1.390(5) . . no
C2 C17 1.497(5) . . no
C5 C6 1.379(4) . 2_655 no
C5 C6 1.379(4) . . no
C6 C18 1.505(5) . . no
C8 C9 1.525(5) . . no
C11 C12 1.348(7) . . no
C14 C15 1.465(5) . . no
C5 H5 0.9300 . . no
C11 H11A 0.9700 . . no
C11 H11B 0.9700 . . no
C12 H12A 0.9700 . . no
C12 H12B 0.9700 . . no
C14 H14A 0.9700 . . no
C14 H14B 0.9700 . . no
C15 H15A 0.9700 . . no
C15 H15B 0.9700 . . no
C17 H17A 0.9600 . . no
C17 H17B 0.9600 . . no
C17 H17C 0.9600 . . no
C17 H17A 0.9600 . 2_655 no
C17 H17B 0.9600 . 2_655 no
C17 H17C 0.9600 . 2_655 no
C18 H18A 0.9600 . . no
C18 H18B 0.9600 . . no
C18 H18C 0.9600 . . no

loop_
_geom_contact_atom_site_label_1
_geom_contact_atom_site_label_2
_geom_contact_distance
_geom_contact_site_symmetry_1
_geom_contact_site_symmetry_2
_geom_contact_publ_flag
O8 N10 2.698(3) . . no
O8 C2 3.284(2) . . no
O8 C17 3.211(2) . . no
O8 N10 2.889(4) . 7_555 no
O9 C15 3.354(4) . 7_455 no
O9 C5 3.409(4) . 6_545 no
O9 O16 2.989(3) . 8_555 no
O9 N7 2.674(3) . . no
O9 O16 2.801(3) . 7_455 no
O9 C5 3.409(4) . 5_445 no
O13 O16 2.874(4) . . no
O16 O9 2.989(3) . 8_454 no
O16 O9 2.801(3) . 7_455 no
O16 O13 2.874(4) . . no
O16 N7 2.932(3) . 8_454 no
O8 H12B 2.7000 . 7_555 no
O8 H17B 2.6900 . 2_655 no
O8 H10 2.0800 . 7_555 no
O8 H17C 2.5000 . . no
O8 H10 2.3200 . . no
O8 H14A 2.6100 . 5_555 no
O9 H16 1.9800 . 7_455 no
O9 H15B 2.8900 . 7_455 no
O9 H5 2.6300 . 6_545 no
O9 H11A 2.4800 . . no
O9 H16 2.6600 . 8_555 no
O9 H7 2.2900 . . no
O9 H5 2.6300 . 5_445 no
O13 H11A 2.8400 . 7_455 no
O16 H7 2.1200 . 8_454 no
O16 H18C 2.6000 . 8_454 no
N7 O9 2.674(3) . . no
N7 O16 2.932(3) . 8_555 no
N10 O8 2.889(4) . 7_555 no
N10 O8 2.698(3) . . no
N7 H17C 2.8600 . . no
N7 H17B 2.4400 . 2_655 no
N7 H18A 2.7500 . . no
N7 H18C 2.8200 . . no
N7 H17A 2.8600 . . no
C2 O8 3.284(2) . . no
C2 O8 3.284(2) . 2_655 no
C5 O9 3.409(4) . 5_555 no
C5 O9 3.409(4) . 6_555 no
C8 C17 3.274(4) . . no
C15 O9 3.354(4) . 7_455 no
C17 C8 3.274(4) . . no
C17 O8 3.211(2) . . no
C17 C8 3.274(4) . 2_655 no
C17 O8 3.211(2) . 2_655 no
C6 H14B 3.0800 . 8_555 no
C8 H17B 2.6100 . 2_655 no
C8 H17C 2.8200 . . no
C9 H16 3.0600 . 7_455 no
C18 H7 2.9600 . . no
H5 H18B 2.3200 . . no
H5 H18B 2.3200 . 2_655 no
H5 O9 2.6300 . 5_555 no
H5 O9 2.6300 . 6_555 no
H7 O9 2.2900 . . no
H7 C18 2.9600 . . no
H7 O16 2.1200 . 8_555 no
H7 H16 2.4400 . 8_555 no
H10 O8 2.3200 . . no
H10 H12B 2.4400 . . no
H10 O8 2.0800 . 7_555 no
H11A O9 2.4800 . . no
H11A O13 2.8400 . 7_455 no
H12A H14A 2.2600 . . no
H12B H10 2.4400 . . no
H12B H14B 2.3200 . . no
H12B O8 2.7000 . 7_555 no
H14A H12A 2.2600 . . no
H14A O8 2.6100 . 5_445 no
H14B H12B 2.3200 . . no
H14B C6 3.0800 . 8_454 no
H15B O9 2.8900 . 7_455 no
H16 H16 2.4600 . 2_454 no
H16 O9 1.9800 . 7_455 no
H16 C9 3.0600 . 7_455 no
H16 O9 2.6600 . 8_454 no
H16 H7 2.4400 . 8_454 no
H17A N7 2.8600 . . no
H17B O8 2.6900 . 2_655 no
H17B N7 2.4400 . 2_655 no
H17B C8 2.6100 . 2_655 no
H17C O8 2.5000 . . no
H17C N7 2.8600 . . no
H17C C8 2.8200 . . no
H18A N7 2.7500 . . no
H18B H5 2.3200 . . no
H18C N7 2.8200 . . no
H18C O16 2.6000 . 8_555 no

loop_
_geom_hbond_atom_site_label_D
_geom_hbond_atom_site_label_H
_geom_hbond_atom_site_label_A
_geom_hbond_distance_DH
_geom_hbond_distance_HA
_geom_hbond_distance_DA
_geom_hbond_angle_DHA
_geom_hbond_site_symmetry_A
_geom_hbond_publ_flag
N7 H7 O9 0.8600 2.2900 2.674(3) 107.00 . yes
N7 H7 O16 0.8600 2.1200 2.932(3) 157.00 8_555 yes
N10 H10 O8 0.8600 2.3200 2.698(3) 107.00 . yes
N10 H10 O8 0.8600 2.0800 2.889(4) 158.00 7_555 yes
O16 H16 O9 0.8400 1.9800 2.801(3) 167.00 7_455 yes
C11 H11A O9 0.9700 2.4800 2.862(5) 103.00 . yes
C17 H17B N7 0.9600 2.4400 2.915(3) 110.00 2_655 yes
C17 H17C O8 0.9600 2.5000 3.211(2) 131.00 . yes

loop_
_geom_torsion_atom_site_label_1
_geom_torsion_atom_site_label_2
_geom_torsion_atom_site_label_3
_geom_torsion_atom_site_label_4
_geom_torsion
_geom_torsion_site_symmetry_1
_geom_torsion_site_symmetry_2
_geom_torsion_site_symmetry_3
_geom_torsion_site_symmetry_4
_geom_torsion_publ_flag
C14 O13 C12 C11 -176.5(4) . . . . no
C12 O13 C14 C15 180.0(3) . . . . no
C8 N7 C1 C2 -72.4(4) . . . . no
C8 N7 C1 C6 108.0(3) . . . . no
C1 N7 C8 O8 10.3(5) . . . . no
C1 N7 C8 C9 -168.1(3) . . . . no
C11 N10 C9 O9 5.6(7) . . . . no
C11 N10 C9 C8 -173.1(4) . . . . no
C9 N10 C11 C12 -127.1(5) . . . . no
N7 C1 C2 C17 1.6(3) . . . . no
N7 C1 C2 C1 -178.4(2) . . . 2_655 no
C6 C1 C2 C17 -178.8(2) . . . . no
C6 C1 C2 C1 1.2(3) . . . 2_655 no
N7 C1 C6 C5 177.3(2) . . . . no
N7 C1 C6 C18 -4.0(5) . . . . no
C2 C1 C6 C5 -2.3(4) . . . . no
C2 C1 C6 C18 176.4(3) . . . . no
C6 C5 C6 C1 1.1(4) 2_655 . . . no
C6 C5 C6 C18 -177.6(3) 2_655 . . . no
O8 C8 C9 O9 179.1(3) . . . . no
O8 C8 C9 N10 -2.2(5) . . . . no
N7 C8 C9 O9 -2.4(5) . . . . no
N7 C8 C9 N10 176.3(3) . . . . no
N10 C11 C12 O13 -177.3(3) . . . . no
O13 C14 C15 O16 69.1(4) . . . . no
